data_1538345
loop_
_publ_author_name
'Marchand, R.'
'Laurent, Y.'

_publ_section_title
;
 Mise en evidence de tetraedres P N4 dans le nitrure Mg2 P N3 de type
 Wurtzite
;
_journal_name_full 'Materials Research Bulletin'
_journal_page_first 399
_journal_page_last 403
_journal_volume 17
_journal_year 1982
_chemical_formula_sum 'Mg2 N3 P'
_chemical_name_systematic 'Mg2 P N3'
_space_group_IT_number 36
_symmetry_space_group_name_Hall 'C 2c -2'
_symmetry_space_group_name_H-M 'C m c 21'
_cell_angle_alpha 90
_cell_angle_beta 90
_cell_angle_gamma 90
_cell_formula_units_Z 4
_cell_length_a 9.759
_cell_length_b 5.635
_cell_length_c 4.743
_cell_volume 260.827
_citation_journal_id_ASTM MRBUAC
_cod_data_source_file Marchand_MRBUAC_1982_1731.cif
_cod_data_source_block Mg2N3P1
_cod_original_cell_volume 260.8269
_cod_original_formula_sum 'Mg2 N3 P1'
_cod_database_code 1538345

loop_
_symmetry_equiv_pos_as_xyz
x,y,z
-x,-y,z+1/2
-x,y,z
x,-y,z+1/2
x+1/2,y+1/2,z
-x+1/2,-y+1/2,z+1/2
-x+1/2,y+1/2,z
x+1/2,-y+1/2,z+1/2

loop_
_atom_site_label
_atom_site_type_symbol
_atom_site_fract_x
_atom_site_fract_y
_atom_site_fract_z
_atom_site_occupancy
_atom_site_U_iso_or_equiv
P1 P+5 0 0.366 0 1 0.0
Mg1 Mg+2 0.167 0.819 -0.062 1 0.0
N2 N-3 0 0.324 0.384 1 0.0
N1 N-3 0.15 0.753 0.406 1 0.0
